data_2015458
loop_
_publ_author_name
'Delgado, Paula'
'Quiroga, Jairo'
'de la Torre, Jose M.'
'Cobo, Justo'
'Low, John N.'
'Glidewell, Christopher'

_publ_section_title
;
 Three substituted (<i>Z</i>)-5-benzylidene-2-thioxothiazolidin-4-ones:
 hydrogen-bonded dimers that can be effectively isolated or linked into
 chains either by aromatic \p--\p stacking interactions or by dipolar
 carbonyl--carbonyl interactions
;
_journal_coeditor_code SK3027
_journal_issue 7
_journal_name_full 'Acta Crystallographica Section C'
_journal_page_first o382
_journal_page_last o385
_journal_paper_doi 10.1107/S0108270106018038
_journal_volume 62
_journal_year 2006
_chemical_formula_iupac 'C10 H6 F N O S2'
_chemical_formula_moiety 'C10 H6 F N O S2'
_chemical_formula_sum 'C10 H6 F N O S2'
_chemical_formula_weight 239.28
_chemical_name_systematic
;
(Z)-5-(4-fluorobenzylidene)-2-thioxothaolidin-2-one
;
_space_group_IT_number 14
_symmetry_cell_setting monoclinic
_symmetry_space_group_name_Hall '-P 2ybc'
_symmetry_space_group_name_H-M 'P 1 21/c 1'
_atom_sites_solution_hydrogens geom
_atom_sites_solution_primary direct
_atom_sites_solution_secondary difmap
_cell_angle_alpha 90.00
_cell_angle_beta 92.929(3)
_cell_angle_gamma 90.00
_cell_formula_units_Z 4
_cell_length_a 4.9173(2)
_cell_length_b 19.8906(10)
_cell_length_c 10.4976(6)
_cell_measurement_reflns_used 2287
_cell_measurement_temperature 298(2)
_cell_measurement_theta_max 27.49
_cell_measurement_theta_min 3.64
_cell_volume 1025.41(9)
_computing_cell_refinement 'DENZO (Otwinowski & Minor, 1997) and COLLECT'
_computing_data_collection 'COLLECT (Hooft, 1999)'
_computing_data_reduction 'DENZO and COLLECT'
_computing_molecular_graphics 'PLATON (Spek, 2003)'
_computing_publication_material 'SHELXL97 and PRPKAPPA (Ferguson, 1999)'
_computing_structure_refinement 'OSCAIL (McArdle, 2003) and SHELXL97 (Sheldrick, 1997)'
_computing_structure_solution 'Sir2004 (Burla <i>et al.</i>,  2005)'
_diffrn_ambient_temperature 120(2)
_diffrn_detector_area_resol_mean 9.091
_diffrn_measured_fraction_theta_full 0.997
_diffrn_measured_fraction_theta_max 0.969
_diffrn_measurement_device_type 'Bruker--Nonius KappaCCD'
_diffrn_measurement_method '\f and \w scans'
_diffrn_radiation_monochromator graphite
_diffrn_radiation_source 'Bruker-Nonius FR591 rotating anode'
_diffrn_radiation_type 'Mo K\a'
_diffrn_radiation_wavelength 0.71073
_diffrn_reflns_av_R_equivalents 0.0528
_diffrn_reflns_av_sigmaI/netI 0.1005
_diffrn_reflns_limit_h_max 6
_diffrn_reflns_limit_h_min -5
_diffrn_reflns_limit_k_max 25
_diffrn_reflns_limit_k_min -25
_diffrn_reflns_limit_l_max 13
_diffrn_reflns_limit_l_min -10
_diffrn_reflns_number 7246
_diffrn_reflns_theta_full 25.50
_diffrn_reflns_theta_max 27.49
_diffrn_reflns_theta_min 3.64
_diffrn_standards_decay_% 0
_exptl_absorpt_coefficient_mu 0.502
_exptl_absorpt_correction_T_max 0.942
_exptl_absorpt_correction_T_min 0.753
_exptl_absorpt_correction_type multi-scan
_exptl_absorpt_process_details '(SADABS; Sheldrick, 2003)'
_exptl_crystal_colour orange
_exptl_crystal_density_diffrn 1.550
_exptl_crystal_density_method 'not measured'
_exptl_crystal_description lath
_exptl_crystal_F_000 488
_exptl_crystal_size_max 0.60
_exptl_crystal_size_mid 0.35
_exptl_crystal_size_min 0.12
_refine_diff_density_max 0.308
_refine_diff_density_min -0.265
_refine_ls_extinction_coef 0.0071(17)
_refine_ls_extinction_expression Fc^*^=kFc[1+0.001xFc^2^\l^3^/sin(2\q)]^-1/4^
_refine_ls_extinction_method SHELXL97
_refine_ls_goodness_of_fit_ref 1.088
_refine_ls_hydrogen_treatment constr
_refine_ls_matrix_type full
_refine_ls_number_parameters 137
_refine_ls_number_reflns 2287
_refine_ls_number_restraints 0
_refine_ls_restrained_S_all 1.088
_refine_ls_R_factor_all 0.1524
_refine_ls_R_factor_gt 0.0822
_refine_ls_shift/su_max 0.000
_refine_ls_shift/su_mean 0.000
_refine_ls_structure_factor_coef Fsqd
_refine_ls_weighting_details 'w=1/[\s^2^(Fo^2^)+(0.0211P)^2^+1.0950P] where P=(Fo^2^+2Fc^2^)/3'
_refine_ls_weighting_scheme calc
_refine_ls_wR_factor_gt 0.0936
_refine_ls_wR_factor_ref 0.1098
_reflns_number_gt 1430
_reflns_number_total 2287
_reflns_threshold_expression I>2\s(I)
_cod_data_source_file sk3027.cif
_cod_data_source_block II
_cod_original_sg_symbol_H-M 'P 21/c'
_cod_database_code 2015458
_cod_database_fobs_code 2015458

loop_
_symmetry_equiv_pos_as_xyz
'x, y, z'
'x, -y+1/2, z+1/2'
'-x, -y, -z'
'-x, y+1/2, -z+1/2'

loop_
_atom_site_type_symbol
_atom_site_label
_atom_site_fract_x
_atom_site_fract_y
_atom_site_fract_z
_atom_site_U_iso_or_equiv
_atom_site_adp_type
_atom_site_calc_flag
_atom_site_refinement_flags
_atom_site_occupancy
S S1 -0.09085(14) 0.50772(4) 0.18496(8) 0.0407(3) Uani d . 1
S S2 0.27590(19) 0.38918(5) 0.17203(11) 0.0585(3) Uani d . 1
F F54 -1.0271(4) 0.75575(11) 0.0713(2) 0.0693(7) Uani d . 1
O O4 0.2516(4) 0.56639(11) 0.5020(2) 0.0420(6) Uani d . 1
N N3 0.2897(4) 0.48323(13) 0.3535(2) 0.0354(6) Uani d . 1
C C2 0.1782(5) 0.45690(16) 0.2424(3) 0.0364(8) Uani d . 1
C C4 0.1741(5) 0.54003(16) 0.4010(3) 0.0326(7) Uani d . 1
C C5 -0.0537(5) 0.56341(15) 0.3145(3) 0.0313(7) Uani d . 1
C C51 -0.4126(5) 0.65280(15) 0.2672(3) 0.0331(7) Uani d . 1
C C52 -0.5213(6) 0.71123(17) 0.3166(3) 0.0488(9) Uani d . 1
C C53 -0.7278(7) 0.74614(18) 0.2514(4) 0.0552(10) Uani d . 1
C C54 -0.8236(6) 0.72169(18) 0.1359(3) 0.0452(9) Uani d . 1
C C55 -0.7269(6) 0.66447(18) 0.0836(3) 0.0469(9) Uani d . 1
C C56 -0.5198(6) 0.63011(17) 0.1496(3) 0.0422(8) Uani d . 1
C C57 -0.1918(5) 0.61927(15) 0.3396(3) 0.0338(7) Uani d . 1
H H3 0.4394 0.4631 0.3794 0.043 Uiso d R 1
H H57 -0.1380 0.6402 0.4160 0.041 Uiso calc R 1
H H52 -0.4536 0.7272 0.3952 0.059 Uiso calc R 1
H H53 -0.7995 0.7852 0.2851 0.066 Uiso calc R 1
H H55 -0.7983 0.6489 0.0053 0.056 Uiso calc R 1
H H56 -0.4507 0.5911 0.1147 0.051 Uiso calc R 1

loop_
_atom_site_aniso_label
_atom_site_aniso_U_11
_atom_site_aniso_U_22
_atom_site_aniso_U_33
_atom_site_aniso_U_12
_atom_site_aniso_U_13
_atom_site_aniso_U_23
S1 0.0365(4) 0.0431(5) 0.0412(5) 0.0036(3) -0.0109(3) -0.0059(4)
C2 0.0318(14) 0.0370(19) 0.0400(19) -0.0028(13) -0.0012(13) 0.0007(15)
S2 0.0548(5) 0.0492(6) 0.0700(7) 0.0099(4) -0.0105(5) -0.0200(5)
N3 0.0286(11) 0.0401(16) 0.0368(15) 0.0057(11) -0.0052(10) -0.0014(13)
C4 0.0270(13) 0.0377(19) 0.0330(18) -0.0010(13) 0.0003(12) 0.0048(15)
O4 0.0393(11) 0.0500(15) 0.0356(13) 0.0088(10) -0.0098(10) -0.0048(11)
C5 0.0279(13) 0.0361(18) 0.0296(17) -0.0019(12) -0.0031(12) 0.0017(14)
C57 0.0324(14) 0.0378(19) 0.0307(17) -0.0018(13) -0.0032(12) 0.0003(15)
F54 0.0589(12) 0.0675(15) 0.0787(17) 0.0202(11) -0.0233(11) 0.0161(13)
C51 0.0284(13) 0.0332(18) 0.0372(18) -0.0015(12) -0.0027(12) 0.0035(14)
C54 0.0344(15) 0.047(2) 0.054(2) 0.0034(15) -0.0074(15) 0.0155(18)
C52 0.0445(17) 0.046(2) 0.054(2) 0.0059(16) -0.0145(16) -0.0095(18)
C53 0.0512(19) 0.042(2) 0.071(3) 0.0125(17) -0.0120(18) -0.007(2)
C55 0.0451(17) 0.056(2) 0.038(2) 0.0045(17) -0.0107(15) 0.0038(18)
C56 0.0417(16) 0.046(2) 0.038(2) 0.0068(15) -0.0034(14) 0.0003(16)

loop_
_atom_type_symbol
_atom_type_description
_atom_type_scat_dispersion_real
_atom_type_scat_dispersion_imag
_atom_type_scat_source
C C 0.0033 0.0016 'International Tables Vol C Tables 4.2.6.8 and 6.1.1.4'
H H 0.0000 0.0000 'International Tables Vol C Tables 4.2.6.8 and 6.1.1.4'
N N 0.0061 0.0033 'International Tables Vol C Tables 4.2.6.8 and 6.1.1.4'
O O 0.0106 0.0060 'International Tables Vol C Tables 4.2.6.8 and 6.1.1.4'
F F 0.0171 0.0103 'International Tables Vol C Tables 4.2.6.8 and 6.1.1.4'
S S 0.1246 0.1234 'International Tables Vol C Tables 4.2.6.8 and 6.1.1.4'

loop_
_geom_angle_atom_site_label_1
_geom_angle_atom_site_label_2
_geom_angle_atom_site_label_3
_geom_angle
_geom_angle_publ_flag
C2 S1 C5 92.91(14) no
N3 C2 S2 126.3(2) no
N3 C2 S1 109.7(2) no
S2 C2 S1 124.05(18) no
C2 N3 C4 118.1(2) no
C2 N3 H3 112.8 no
C4 N3 H3 128.8 no
O4 C4 N3 123.4(2) no
O4 C4 C5 126.1(3) no
N3 C4 C5 110.5(2) no
C57 C5 C4 121.1(3) no
C57 C5 S1 130.1(2) no
C4 C5 S1 108.8(2) no
C5 C57 C51 130.6(3) no
C5 C57 H57 114.7 no
C51 C57 H57 114.7 no
C52 C51 C56 117.8(3) no
C52 C51 C57 118.6(3) no
C56 C51 C57 123.6(3) no
C55 C54 F54 118.6(3) no
C55 C54 C53 123.0(3) no
F54 C54 C53 118.4(3) no
C53 C52 C51 121.4(3) no
C53 C52 H52 119.3 no
C51 C52 H52 119.3 no
C54 C53 C52 118.1(3) no
C54 C53 H53 120.9 no
C52 C53 H53 120.9 no
C54 C55 C56 118.3(3) no
C54 C55 H55 120.8 no
C56 C55 H55 120.8 no
C55 C56 C51 121.3(3) no
C55 C56 H56 119.3 no
C51 C56 H56 119.3 no

loop_
_geom_bond_atom_site_label_1
_geom_bond_atom_site_label_2
_geom_bond_distance
_geom_bond_publ_flag
S1 C2 1.748(3) no
S1 C5 1.756(3) no
C2 N3 1.367(4) no
C2 S2 1.621(3) no
N3 C4 1.370(4) no
N3 H3 0.87 no
C4 O4 1.226(3) no
C4 C5 1.481(4) no
C5 C57 1.336(4) no
C57 C51 1.455(4) no
C57 H57 0.93 no
F54 C54 1.360(3) no
C51 C52 1.391(4) no
C51 C56 1.393(4) no
C54 C55 1.360(5) no
C54 C53 1.367(5) no
C52 C53 1.382(4) no
C52 H52 0.93 no
C53 H53 0.93 no
C55 C56 1.383(4) no
C55 H55 0.93 no
C56 H56 0.93 no

loop_
_geom_hbond_atom_site_label_D
_geom_hbond_atom_site_label_H
_geom_hbond_atom_site_label_A
_geom_hbond_site_symmetry_A
_geom_hbond_distance_DH
_geom_hbond_distance_HA
_geom_hbond_distance_DA
_geom_hbond_angle_DHA
_geom_hbond_publ_flag
C56 H56 S1 . 0.93 2.51 3.230(3) 135 no
N3 H3 O4 3_666 0.87 2.00 2.831(3) 159 no

loop_
_geom_torsion_atom_site_label_1
_geom_torsion_atom_site_label_2
_geom_torsion_atom_site_label_3
_geom_torsion_atom_site_label_4
_geom_torsion
_geom_torsion_publ_flag
C5 S1 C2 N3 -1.2(2) no
C5 S1 C2 S2 179.0(2) no
S2 C2 N3 C4 -178.0(2) no
S1 C2 N3 C4 2.2(3) no
C2 N3 C4 O4 177.3(3) no
C2 N3 C4 C5 -2.2(4) no
O4 C4 C5 C57 2.5(5) no
N3 C4 C5 C57 -178.0(3) no
O4 C4 C5 S1 -178.4(3) no
N3 C4 C5 S1 1.1(3) no
C2 S1 C5 C57 179.0(3) no
C2 S1 C5 C4 0.1(2) no
C4 C5 C57 C51 177.4(3) no
S1 C5 C57 C51 -1.5(5) no
C5 C57 C51 C52 179.9(3) no
C5 C57 C51 C56 -1.0(5) no
C56 C51 C52 C53 -0.4(5) no
C57 C51 C52 C53 178.8(3) no
C55 C54 C53 C52 0.7(6) no
F54 C54 C53 C52 179.9(3) no
C51 C52 C53 C54 -0.1(6) no
F54 C54 C55 C56 179.9(3) no
C53 C54 C55 C56 -0.9(6) no
C54 C55 C56 C51 0.4(5) no
C52 C51 C56 C55 0.2(5) no
C57 C51 C56 C55 -178.9(3) no

loop_
_cod_related_entry_id
_cod_related_entry_database
_cod_related_entry_code
1 ChemSpider 1017491
